data_1519463
loop_
_publ_author_name
'Turner, Scott S.'
'Horton, Peter N.'
'Hursthouse, Michael B.'

_publ_section_title
;
 C66H48Cr2N12S32
;
_journal_name_full 'Crystal Structure Report Archive'
_journal_page_first 928
_journal_year 2002
_chemical_formula_sum 'C66 H48 Cr2 N12 S32'
_chemical_formula_weight 2139.08
_space_group_IT_number 2
_symmetry_cell_setting triclinic
_symmetry_space_group_name_Hall '-P 1'
_symmetry_space_group_name_H-M 'P -1'
_atom_sites_solution_hydrogens geom
_atom_sites_solution_primary direct
_atom_sites_solution_secondary difmap
_cell_angle_alpha 82.8290(10)
_cell_angle_beta 88.6050(10)
_cell_angle_gamma 73.2990(10)
_cell_formula_units_Z 1
_cell_length_a 8.6560(2)
_cell_length_b 10.2951(2)
_cell_length_c 25.0197(5)
_cell_measurement_reflns_used 7336
_cell_measurement_temperature 120(2)
_cell_measurement_theta_max 27.485
_cell_measurement_theta_min 2.910
_cell_volume 2118.70(8)
_computing_cell_refinement ' DENZO (Otwinowski & Minor, 1997) and COLLECT (Hooft, 1998)'
_computing_data_collection ' DENZO (Otwinowski and Minor, 1997)'
_computing_data_reduction ' DENZO (Otwinowski & Minor, 1997) and COLLECT (Hooft, 1998)'
_computing_molecular_graphics 'PLATON (Spek, 1990)'
_computing_structure_refinement 'SHELXL-97 (Sheldrick, 1997b)'
_computing_structure_solution 'SHELXS-97 (Sheldrick, 1997a)'
_diffrn_ambient_temperature 120(2)
_diffrn_detector_area_resol_mean 9.091
_diffrn_measured_fraction_theta_full 0.783
_diffrn_measured_fraction_theta_max 0.783
_diffrn_measurement_device_type 'Nonius KappaCCD Area Detector'
_diffrn_measurement_method '\f and \w scans to fill Ewald Sphere'
_diffrn_radiation_monochromator graphite
_diffrn_radiation_source 'Nonius FR591 rotating anode'
_diffrn_radiation_type MoK\a
_diffrn_radiation_wavelength 0.71073
_diffrn_reflns_av_R_equivalents 0.0000
_diffrn_reflns_av_sigmaI/netI 0.0677
_diffrn_reflns_limit_h_max 11
_diffrn_reflns_limit_h_min -11
_diffrn_reflns_limit_k_max 13
_diffrn_reflns_limit_k_min -13
_diffrn_reflns_limit_l_max 32
_diffrn_reflns_limit_l_min -32
_diffrn_reflns_number 19568
_diffrn_reflns_theta_full 27.68
_diffrn_reflns_theta_max 27.68
_diffrn_reflns_theta_min 4.76
_exptl_absorpt_coefficient_mu 1.095
_exptl_absorpt_correction_T_max 0.9473
_exptl_absorpt_correction_T_min 0.6104
_exptl_absorpt_correction_type multi-scan
_exptl_absorpt_process_details 'SORTAV Blessing (1997)'
_exptl_crystal_colour Black
_exptl_crystal_density_diffrn 1.677
_exptl_crystal_density_method 'not measured'
_exptl_crystal_description Plate
_exptl_crystal_F_000 1088
_exptl_crystal_size_max 0.50
_exptl_crystal_size_mid 0.42
_exptl_crystal_size_min 0.05
_refine_diff_density_max 0.649
_refine_diff_density_min -0.814
_refine_diff_density_rms 0.148
_refine_ls_extinction_method none
_refine_ls_goodness_of_fit_ref 1.045
_refine_ls_hydrogen_treatment constr
_refine_ls_matrix_type full
_refine_ls_number_parameters 508
_refine_ls_number_reflns 19591
_refine_ls_number_restraints 0
_refine_ls_restrained_S_all 1.045
_refine_ls_R_factor_all 0.0992
_refine_ls_R_factor_gt 0.0684
_refine_ls_shift/su_max 0.000
_refine_ls_shift/su_mean 0.000
_refine_ls_structure_factor_coef Fsqd
_refine_ls_weighting_details 'calc w=1/[\s^2^(Fo^2^)+(0.1032P)^2^+9.7061P] where P=(Fo^2^+2Fc^2^)/3'
_refine_ls_weighting_scheme calc
_refine_ls_wR_factor_gt 0.1664
_refine_ls_wR_factor_ref 0.1887
_reflns_number_gt 15040
_reflns_number_total 19591
_reflns_threshold_expression >2sigma(I)
_cod_data_source_file eCrystal-928.cif
_cod_data_source_block s92
_cod_depositor_comments
;
Citation :
Turner, Scott S. and Horton, Peter N. and Hursthouse, Michael B. (2002) 
University of Southampton, Crystal Structure Report Archive. 
(doi:10.5258/ecrystals/928)

More at:
http://ecrystals.chem.soton.ac.uk/928/

The following automatic conversions were performed:

'_symmetry_cell_setting' value 'Triclinic' changed to 'triclinic'
according to the built-in table from CIF Core dictionary named
'cif_core.dic' version 2.4.1 from 2010-06-29.

'_exptl_absorpt_correction_type' value 'Multi-scan' changed to
'multi-scan' according to the built-in table from CIF Core dictionary
named 'cif_core.dic' version 2.4.1 from 2010-06-29.

Automatic conversion script
Id: cif_fix_values 3105 2015-03-04 15:46:00Z robertas 
;
_cod_original_sg_symbol_H-M P-1
_cod_database_code 1519463

loop_
_symmetry_equiv_pos_as_xyz
'x, y, z'
'-x, -y, -z'

loop_
_atom_site_label
_atom_site_type_symbol
_atom_site_fract_x
_atom_site_fract_y
_atom_site_fract_z
_atom_site_U_iso_or_equiv
_atom_site_adp_type
_atom_site_occupancy
_atom_site_symmetry_multiplicity
_atom_site_calc_flag
_atom_site_refinement_flags
_atom_site_disorder_assembly
_atom_site_disorder_group
S1 S -0.1144(2) 0.18952(15) -0.23857(5) 0.0246(4) Uani 1 1 d . . .
S2 S -0.2782(2) -0.08771(15) -0.20522(6) 0.0234(4) Uani 1 1 d . . .
S3 S -0.26463(19) -0.02432(14) -0.09430(5) 0.0195(3) Uani 1 1 d . . .
S4 S -0.11639(18) 0.19754(14) -0.12152(5) 0.0167(3) Uani 1 1 d . . .
S5 S -0.10872(19) 0.23825(14) 0.00409(5) 0.0189(3) Uani 1 1 d . . .
S6 S -0.2788(2) 0.03067(15) 0.03017(6) 0.0226(4) Uani 1 1 d . . .
S7 S -0.3125(2) 0.06082(15) 0.14629(6) 0.0294(4) Uani 1 1 d . . .
S8 S -0.1072(2) 0.31226(15) 0.11292(6) 0.0249(4) Uani 1 1 d . . .
C1 C -0.1096(8) 0.0531(6) -0.2771(2) 0.0231(15) Uani 1 1 d . . .
H1A H -0.0979 0.0846 -0.3156 0.028 Uiso 1 1 calc R . .
H1B H -0.0131 -0.0241 -0.2661 0.028 Uiso 1 1 calc R . .
C2 C -0.2559(8) 0.0023(6) -0.2711(2) 0.0272(15) Uani 1 1 d . . .
H2A H -0.2519 -0.0598 -0.2987 0.033 Uiso 1 1 calc R . .
H2B H -0.3529 0.0812 -0.2788 0.033 Uiso 1 1 calc R . .
C3 C -0.2253(7) 0.0161(6) -0.1624(2) 0.0170(13) Uani 1 1 d . . .
C4 C -0.1599(7) 0.1186(5) -0.1749(2) 0.0173(13) Uani 1 1 d . . .
C5 C -0.1891(7) 0.0995(5) -0.0714(2) 0.0180(13) Uani 1 1 d . . .
C6 C -0.1908(7) 0.1203(5) -0.0185(2) 0.0179(13) Uani 1 1 d . . .
C7 C -0.1655(7) 0.2088(5) 0.0716(2) 0.0166(13) Uani 1 1 d . . .
C8 C -0.2423(7) 0.1138(6) 0.0835(2) 0.0216(14) Uani 1 1 d . . .
C9 C -0.3211(8) 0.2105(5) 0.1791(2) 0.0269(16) Uani 1 1 d . . .
H9A H -0.4045 0.2898 0.1608 0.032 Uiso 1 1 calc R . .
H9B H -0.3545 0.1948 0.2169 0.032 Uiso 1 1 calc R . .
C10 C -0.1664(8) 0.2443(6) 0.1786(2) 0.0272(15) Uani 1 1 d . . .
H10A H -0.0804 0.1608 0.1922 0.033 Uiso 1 1 calc R . .
H10B H -0.1736 0.3123 0.2040 0.033 Uiso 1 1 calc R . .
S11 S 0.48617(18) 0.58369(14) 0.18763(5) 0.0187(3) Uani 1 1 d . . .
S12 S 0.7542(2) 0.73268(15) 0.11219(6) 0.0247(4) Uani 1 1 d . . .
S13 S 0.6425(2) 0.63184(16) 0.02061(6) 0.0254(4) Uani 1 1 d . . .
S14 S 0.41429(18) 0.50741(14) 0.08295(5) 0.0189(3) Uani 1 1 d . . .
C11 C 0.5802(7) 0.7076(5) 0.2059(2) 0.0220(14) Uani 1 1 d . . .
H11A H 0.5123 0.8003 0.1922 0.026 Uiso 1 1 calc R . .
H11B H 0.5844 0.7012 0.2457 0.026 Uiso 1 1 calc R . .
C12 C 0.7485(7) 0.6894(6) 0.1846(2) 0.0210(14) Uani 1 1 d . . .
H12A H 0.8127 0.5931 0.1942 0.025 Uiso 1 1 calc R . .
H12B H 0.7998 0.7474 0.2023 0.025 Uiso 1 1 calc R . .
C13 C 0.6243(7) 0.6491(5) 0.0905(2) 0.0180(13) Uani 1 1 d . . .
C14 C 0.5225(7) 0.5919(5) 0.1183(2) 0.0142(12) Uani 1 1 d . . .
C15 C 0.5131(7) 0.5292(5) 0.0217(2) 0.0170(13) Uani 1 1 d . . .
Cr1 Cr 0.37664(11) 0.31261(8) 0.35585(3) 0.0143(2) Uani 1 1 d . . .
S41 S -0.0168(2) 0.07487(16) 0.40233(6) 0.0269(4) Uani 1 1 d . . .
S42 S 0.1435(2) 0.46308(15) 0.18044(6) 0.0232(4) Uani 1 1 d . . .
S43 S 0.8398(2) 0.44174(16) 0.30412(6) 0.0289(4) Uani 1 1 d . . .
S44 S 0.70852(19) -0.09112(15) 0.29153(6) 0.0238(4) Uani 1 1 d . . .
N21 N 0.2312(5) 0.4804(4) 0.38783(17) 0.0130(10) Uani 1 1 d . . .
N22 N 0.4651(5) 0.2749(4) 0.43464(17) 0.0122(10) Uani 1 1 d . . .
N41 N 0.2144(6) 0.2139(4) 0.38060(17) 0.0143(10) Uani 1 1 d . . .
N42 N 0.2743(6) 0.3674(5) 0.28365(17) 0.0192(12) Uani 1 1 d . . .
N43 N 0.5406(6) 0.4084(4) 0.33566(18) 0.0190(11) Uani 1 1 d . . .
N44 N 0.5247(6) 0.1398(5) 0.33544(18) 0.0203(11) Uani 1 1 d . . .
C21 C 0.1117(6) 0.5787(5) 0.3632(2) 0.0131(12) Uani 1 1 d . . .
H21 H 0.0942 0.5804 0.3257 0.016 Uiso 1 1 calc R . .
C22 C 0.0092(7) 0.6814(5) 0.3908(2) 0.0197(14) Uani 1 1 d . . .
H22 H -0.0749 0.7508 0.3717 0.024 Uiso 1 1 calc R . .
C23 C 0.0299(7) 0.6820(5) 0.4453(2) 0.0155(13) Uani 1 1 d . . .
C24 C 0.1594(7) 0.5772(5) 0.4723(2) 0.0132(12) Uani 1 1 d . . .
C25 C 0.2532(7) 0.4794(5) 0.4419(2) 0.0124(12) Uani 1 1 d . . .
C26 C 0.3833(7) 0.3677(5) 0.4670(2) 0.0131(13) Uani 1 1 d . . .
C27 C 0.4171(7) 0.3583(5) 0.5220(2) 0.0143(13) Uani 1 1 d . . .
C28 C 0.5431(7) 0.2446(5) 0.5446(2) 0.0158(13) Uani 1 1 d . . .
C29 C 0.6265(7) 0.1530(6) 0.5112(2) 0.0211(14) Uani 1 1 d . . .
H29 H 0.7139 0.0776 0.5251 0.025 Uiso 1 1 calc R . .
C30 C 0.5825(7) 0.1705(5) 0.4565(2) 0.0191(14) Uani 1 1 d . . .
H30 H 0.6398 0.1045 0.4343 0.023 Uiso 1 1 calc R . .
C31 C 0.1956(7) 0.5652(6) 0.5287(2) 0.0181(13) Uani 1 1 d . . .
H31 H 0.1325 0.6313 0.5498 0.022 Uiso 1 1 calc R . .
C32 C 0.3184(7) 0.4609(5) 0.5526(2) 0.0184(14) Uani 1 1 d . . .
H32 H 0.3396 0.4557 0.5900 0.022 Uiso 1 1 calc R . .
C33 C -0.0832(7) 0.7876(5) 0.4754(2) 0.0207(14) Uani 1 1 d . . .
H33A H -0.1684 0.8466 0.4509 0.031 Uiso 1 1 calc R . .
H33B H -0.0232 0.8431 0.4899 0.031 Uiso 1 1 calc R . .
H33C H -0.1318 0.7419 0.5051 0.031 Uiso 1 1 calc R . .
C34 C 0.5851(7) 0.2249(6) 0.6040(2) 0.0240(15) Uani 1 1 d . . .
H34A H 0.4954 0.2061 0.6251 0.036 Uiso 1 1 calc R . .
H34B H 0.6047 0.3081 0.6138 0.036 Uiso 1 1 calc R . .
H34C H 0.6823 0.1478 0.6115 0.036 Uiso 1 1 calc R . .
C41 C 0.1169(7) 0.1570(5) 0.3889(2) 0.0166(13) Uani 1 1 d . . .
C42 C 0.2201(7) 0.4081(5) 0.2409(2) 0.0166(13) Uani 1 1 d . . .
C43 C 0.6658(8) 0.4215(5) 0.3221(2) 0.0179(14) Uani 1 1 d . . .
C44 C 0.6013(7) 0.0435(6) 0.3176(2) 0.0174(13) Uani 1 1 d . . .

loop_
_atom_site_aniso_label
_atom_site_aniso_U_11
_atom_site_aniso_U_22
_atom_site_aniso_U_33
_atom_site_aniso_U_23
_atom_site_aniso_U_13
_atom_site_aniso_U_12
S1 0.0380(10) 0.0270(9) 0.0125(7) -0.0039(6) 0.0082(7) -0.0150(8)
S2 0.0359(10) 0.0224(9) 0.0165(7) -0.0062(6) 0.0017(7) -0.0142(7)
S3 0.0317(10) 0.0189(8) 0.0108(6) -0.0021(5) 0.0014(7) -0.0120(7)
S4 0.0226(9) 0.0179(8) 0.0115(6) -0.0033(5) 0.0011(6) -0.0083(6)
S5 0.0272(9) 0.0179(8) 0.0130(6) -0.0024(5) -0.0007(7) -0.0083(7)
S6 0.0360(10) 0.0247(9) 0.0113(7) -0.0024(6) 0.0040(7) -0.0156(7)
S7 0.0532(12) 0.0233(9) 0.0133(7) -0.0042(6) 0.0099(8) -0.0133(8)
S8 0.0351(10) 0.0229(9) 0.0183(7) -0.0070(6) -0.0028(7) -0.0089(7)
C1 0.033(4) 0.028(4) 0.010(3) -0.008(2) 0.004(3) -0.010(3)
C2 0.028(4) 0.048(4) 0.011(3) -0.004(3) 0.001(3) -0.021(3)
C3 0.017(3) 0.024(3) 0.009(2) -0.003(2) 0.000(2) -0.004(3)
C4 0.022(4) 0.016(3) 0.014(3) -0.006(2) 0.002(3) -0.005(3)
C5 0.022(3) 0.015(3) 0.019(3) -0.001(2) 0.005(3) -0.010(3)
C6 0.020(3) 0.019(3) 0.016(3) -0.001(2) 0.000(3) -0.007(3)
C7 0.019(3) 0.013(3) 0.011(2) -0.004(2) 0.000(2) 0.007(3)
C8 0.027(4) 0.022(4) 0.013(3) 0.002(2) 0.007(3) -0.007(3)
C9 0.042(4) 0.016(3) 0.018(3) -0.008(2) 0.002(3) 0.001(3)
C10 0.033(4) 0.034(4) 0.013(3) -0.005(3) -0.006(3) -0.005(3)
S11 0.0222(9) 0.0241(8) 0.0117(6) -0.0048(6) 0.0022(6) -0.0089(7)
S12 0.0325(10) 0.0306(9) 0.0168(7) -0.0027(6) 0.0006(7) -0.0186(8)
S13 0.0308(10) 0.0379(10) 0.0129(7) -0.0055(6) 0.0060(7) -0.0179(8)
S14 0.0220(9) 0.0257(9) 0.0122(6) -0.0061(6) 0.0036(6) -0.0107(7)
C11 0.026(4) 0.020(3) 0.018(3) -0.007(2) -0.001(3) -0.001(3)
C12 0.025(4) 0.029(4) 0.010(3) -0.006(2) -0.003(3) -0.007(3)
C13 0.022(4) 0.018(3) 0.012(3) -0.004(2) 0.002(3) -0.001(3)
C14 0.016(3) 0.015(3) 0.012(3) -0.007(2) 0.007(2) -0.004(2)
C15 0.013(3) 0.020(3) 0.021(3) -0.007(2) 0.004(3) -0.006(3)
Cr1 0.0157(5) 0.0195(5) 0.0091(4) -0.0031(3) 0.0034(4) -0.0070(4)
S41 0.0281(10) 0.0319(10) 0.0290(8) -0.0082(7) 0.0117(8) -0.0210(8)
S42 0.0285(10) 0.0285(9) 0.0130(7) 0.0028(6) -0.0022(7) -0.0109(7)
S43 0.0192(9) 0.0475(11) 0.0234(8) 0.0025(7) 0.0032(7) -0.0182(8)
S44 0.0227(9) 0.0235(9) 0.0224(7) -0.0094(6) -0.0006(7) 0.0007(7)
N21 0.015(3) 0.014(3) 0.012(2) 0.0009(18) 0.002(2) -0.009(2)
N22 0.008(2) 0.013(3) 0.015(2) -0.0025(18) -0.001(2) -0.001(2)
N41 0.014(3) 0.017(3) 0.016(2) -0.0030(18) 0.001(2) -0.010(2)
N42 0.024(3) 0.028(3) 0.007(2) -0.0036(19) 0.001(2) -0.010(2)
N43 0.019(3) 0.022(3) 0.019(3) -0.005(2) 0.007(2) -0.011(2)
N44 0.023(3) 0.024(3) 0.016(2) -0.008(2) 0.004(2) -0.009(2)
C21 0.012(3) 0.014(3) 0.014(3) 0.001(2) 0.002(2) -0.006(2)
C22 0.022(4) 0.016(3) 0.019(3) -0.001(2) -0.007(3) -0.002(3)
C23 0.018(3) 0.011(3) 0.023(3) -0.005(2) 0.007(3) -0.013(3)
C24 0.015(3) 0.016(3) 0.010(3) 0.001(2) 0.002(2) -0.007(3)
C25 0.015(3) 0.016(3) 0.010(2) -0.001(2) 0.002(2) -0.010(2)
C26 0.017(3) 0.012(3) 0.012(3) -0.004(2) 0.002(2) -0.007(3)
C27 0.012(3) 0.019(3) 0.014(3) 0.002(2) 0.001(2) -0.009(3)
C28 0.018(3) 0.020(3) 0.012(3) 0.005(2) -0.004(3) -0.013(3)
C29 0.016(3) 0.020(3) 0.025(3) 0.002(2) -0.005(3) -0.002(3)
C30 0.015(3) 0.017(3) 0.024(3) -0.005(2) 0.000(3) -0.002(3)
C31 0.025(4) 0.019(3) 0.015(3) -0.008(2) 0.004(3) -0.011(3)
C32 0.024(4) 0.029(4) 0.005(2) 0.000(2) 0.000(2) -0.013(3)
C33 0.026(4) 0.020(3) 0.017(3) -0.003(2) 0.010(3) -0.009(3)
C34 0.026(4) 0.036(4) 0.010(3) 0.000(2) -0.003(3) -0.011(3)
C41 0.019(3) 0.010(3) 0.016(3) -0.002(2) 0.001(3) 0.005(3)
C42 0.016(3) 0.015(3) 0.021(3) -0.006(2) 0.008(3) -0.007(3)
C43 0.030(4) 0.010(3) 0.014(3) -0.002(2) -0.005(3) -0.006(3)
C44 0.015(3) 0.028(4) 0.011(3) 0.005(2) 0.004(3) -0.010(3)

loop_
_atom_type_symbol
_atom_type_description
_atom_type_scat_dispersion_real
_atom_type_scat_dispersion_imag
_atom_type_scat_source
C C 0.0033 0.0016 'International Tables Vol C Tables 4.2.6.8 and 6.1.1.4'
H H 0.0000 0.0000 'International Tables Vol C Tables 4.2.6.8 and 6.1.1.4'
N N 0.0061 0.0033 'International Tables Vol C Tables 4.2.6.8 and 6.1.1.4'
S S 0.1246 0.1234 'International Tables Vol C Tables 4.2.6.8 and 6.1.1.4'
Cr Cr 0.3209 0.6236 'International Tables Vol C Tables 4.2.6.8 and 6.1.1.4'

loop_
_geom_angle_atom_site_label_1
_geom_angle_atom_site_label_2
_geom_angle_atom_site_label_3
_geom_angle
_geom_angle_site_symmetry_1
_geom_angle_site_symmetry_3
C4 S1 C1 100.2(3) . .
C3 S2 C2 101.1(3) . .
C5 S3 C3 95.3(3) . .
C5 S4 C4 95.9(3) . .
C6 S5 C7 94.9(3) . .
C6 S6 C8 95.4(3) . .
C8 S7 C9 98.5(3) . .
C7 S8 C10 100.3(3) . .
C2 C1 S1 114.4(4) . .
C2 C1 H1A 108.7 . .
S1 C1 H1A 108.7 . .
C2 C1 H1B 108.7 . .
S1 C1 H1B 108.7 . .
H1A C1 H1B 107.6 . .
C1 C2 S2 115.2(4) . .
C1 C2 H2A 108.5 . .
S2 C2 H2A 108.5 . .
C1 C2 H2B 108.5 . .
S2 C2 H2B 108.5 . .
H2A C2 H2B 107.5 . .
C4 C3 S3 117.1(4) . .
C4 C3 S2 129.0(4) . .
S3 C3 S2 113.9(3) . .
C3 C4 S4 117.0(4) . .
C3 C4 S1 128.7(4) . .
S4 C4 S1 114.2(3) . .
C6 C5 S4 122.3(5) . .
C6 C5 S3 123.0(5) . .
S4 C5 S3 114.6(3) . .
C5 C6 S5 122.7(5) . .
C5 C6 S6 121.6(5) . .
S5 C6 S6 115.7(3) . .
C8 C7 S8 130.5(4) . .
C8 C7 S5 117.2(4) . .
S8 C7 S5 112.4(3) . .
C7 C8 S7 128.0(5) . .
C7 C8 S6 116.8(4) . .
S7 C8 S6 115.2(3) . .
C10 C9 S7 113.6(4) . .
C10 C9 H9A 108.8 . .
S7 C9 H9A 108.8 . .
C10 C9 H9B 108.8 . .
S7 C9 H9B 108.8 . .
H9A C9 H9B 107.7 . .
C9 C10 S8 115.1(4) . .
C9 C10 H10A 108.5 . .
S8 C10 H10A 108.5 . .
C9 C10 H10B 108.5 . .
S8 C10 H10B 108.5 . .
H10A C10 H10B 107.5 . .
C14 S11 C11 100.9(3) . .
C13 S12 C12 101.0(3) . .
C15 S13 C13 94.6(3) . .
C15 S14 C14 94.5(3) . .
C12 C11 S11 113.9(4) . .
C12 C11 H11A 108.8 . .
S11 C11 H11A 108.8 . .
C12 C11 H11B 108.8 . .
S11 C11 H11B 108.8 . .
H11A C11 H11B 107.7 . .
C11 C12 S12 113.5(4) . .
C11 C12 H12A 108.9 . .
S12 C12 H12A 108.9 . .
C11 C12 H12B 108.9 . .
S12 C12 H12B 108.9 . .
H12A C12 H12B 107.7 . .
C14 C13 S12 130.1(4) . .
C14 C13 S13 117.2(4) . .
S12 C13 S13 112.7(3) . .
C13 C14 S11 127.9(4) . .
C13 C14 S14 117.7(4) . .
S11 C14 S14 114.4(3) . .
C15 C15 S13 123.0(6) 2_665 .
C15 C15 S14 121.4(6) 2_665 .
S13 C15 S14 115.6(3) . .
N43 Cr1 N42 91.8(2) . .
N43 Cr1 N44 90.4(2) . .
N42 Cr1 N44 93.44(19) . .
N43 Cr1 N41 176.82(19) . .
N42 Cr1 N41 91.36(19) . .
N44 Cr1 N41 90.01(18) . .
N43 Cr1 N21 91.49(18) . .
N42 Cr1 N21 94.15(18) . .
N44 Cr1 N21 172.13(18) . .
N41 Cr1 N21 87.72(18) . .
N43 Cr1 N22 88.70(18) . .
N42 Cr1 N22 173.36(18) . .
N44 Cr1 N22 93.19(17) . .
N41 Cr1 N22 88.13(18) . .
N21 Cr1 N22 79.22(17) . .
C21 N21 C25 118.0(4) . .
C21 N21 Cr1 127.1(4) . .
C25 N21 Cr1 114.6(3) . .
C30 N22 C26 117.9(5) . .
C30 N22 Cr1 128.0(4) . .
C26 N22 Cr1 114.0(3) . .
C41 N41 Cr1 172.4(4) . .
C42 N42 Cr1 174.4(5) . .
C43 N43 Cr1 157.7(4) . .
C44 N44 Cr1 171.7(4) . .
N21 C21 C22 122.0(5) . .
N21 C21 H21 119.0 . .
C22 C21 H21 119.0 . .
C23 C22 C21 120.8(5) . .
C23 C22 H22 119.6 . .
C21 C22 H22 119.6 . .
C22 C23 C24 117.8(5) . .
C22 C23 C33 121.0(5) . .
C24 C23 C33 121.2(5) . .
C25 C24 C23 117.5(5) . .
C25 C24 C31 118.6(5) . .
C23 C24 C31 123.9(5) . .
N21 C25 C24 124.0(5) . .
N21 C25 C26 115.5(4) . .
C24 C25 C26 120.5(5) . .
N22 C26 C27 123.6(5) . .
N22 C26 C25 116.4(5) . .
C27 C26 C25 120.0(5) . .
C26 C27 C28 117.4(5) . .
C26 C27 C32 118.5(5) . .
C28 C27 C32 124.1(5) . .
C29 C28 C27 118.3(5) . .
C29 C28 C34 120.8(5) . .
C27 C28 C34 120.9(5) . .
C28 C29 C30 120.1(5) . .
C28 C29 H29 120.0 . .
C30 C29 H29 120.0 . .
N22 C30 C29 122.7(5) . .
N22 C30 H30 118.6 . .
C29 C30 H30 118.6 . .
C32 C31 C24 121.3(5) . .
C32 C31 H31 119.3 . .
C24 C31 H31 119.3 . .
C31 C32 C27 121.2(5) . .
C31 C32 H32 119.4 . .
C27 C32 H32 119.4 . .
C23 C33 H33A 109.5 . .
C23 C33 H33B 109.5 . .
H33A C33 H33B 109.5 . .
C23 C33 H33C 109.5 . .
H33A C33 H33C 109.5 . .
H33B C33 H33C 109.5 . .
C28 C34 H34A 109.5 . .
C28 C34 H34B 109.5 . .
H34A C34 H34B 109.5 . .
C28 C34 H34C 109.5 . .
H34A C34 H34C 109.5 . .
H34B C34 H34C 109.5 . .
N41 C41 S41 178.2(5) . .
N42 C42 S42 179.0(5) . .
N43 C43 S43 178.8(5) . .
N44 C44 S44 179.1(5) . .

loop_
_geom_bond_atom_site_label_1
_geom_bond_atom_site_label_2
_geom_bond_distance
_geom_bond_site_symmetry_2
S1 C4 1.753(5) .
S1 C1 1.790(5) .
S2 C3 1.758(6) .
S2 C2 1.823(6) .
S3 C5 1.749(6) .
S3 C3 1.752(5) .
S4 C5 1.731(5) .
S4 C4 1.748(5) .
S5 C6 1.728(6) .
S5 C7 1.762(5) .
S6 C6 1.730(6) .
S6 C8 1.752(6) .
S7 C8 1.751(5) .
S7 C9 1.816(5) .
S8 C7 1.751(6) .
S8 C10 1.826(6) .
C1 C2 1.501(8) .
C1 H1A 0.9900 .
C1 H1B 0.9900 .
C2 H2A 0.9900 .
C2 H2B 0.9900 .
C3 C4 1.336(8) .
C5 C6 1.366(7) .
C7 C8 1.334(8) .
C9 C10 1.477(8) .
C9 H9A 0.9900 .
C9 H9B 0.9900 .
C10 H10A 0.9900 .
C10 H10B 0.9900 .
S11 C14 1.750(5) .
S11 C11 1.806(6) .
S12 C13 1.733(6) .
S12 C12 1.813(5) .
S13 C15 1.745(6) .
S13 C13 1.779(5) .
S14 C15 1.757(6) .
S14 C14 1.766(6) .
C11 C12 1.508(8) .
C11 H11A 0.9900 .
C11 H11B 0.9900 .
C12 H12A 0.9900 .
C12 H12B 0.9900 .
C13 C14 1.331(7) .
C15 C15 1.360(10) 2_665
Cr1 N43 1.972(5) .
Cr1 N42 1.976(5) .
Cr1 N44 1.988(5) .
Cr1 N41 2.002(5) .
Cr1 N21 2.063(4) .
Cr1 N22 2.082(4) .
S41 C41 1.625(7) .
S42 C42 1.633(6) .
S43 C43 1.624(7) .
S44 C44 1.633(6) .
N21 C21 1.322(6) .
N21 C25 1.369(6) .
N22 C30 1.319(6) .
N22 C26 1.358(6) .
N41 C41 1.159(7) .
N42 C42 1.158(7) .
N43 C43 1.167(7) .
N44 C44 1.157(6) .
C21 C22 1.413(7) .
C21 H21 0.9500 .
C22 C23 1.379(7) .
C22 H22 0.9500 .
C23 C24 1.427(7) .
C23 C33 1.506(7) .
C24 C25 1.393(7) .
C24 C31 1.437(7) .
C25 C26 1.447(7) .
C26 C27 1.400(7) .
C27 C28 1.418(7) .
C27 C32 1.442(7) .
C28 C29 1.373(7) .
C28 C34 1.512(7) .
C29 C30 1.406(7) .
C29 H29 0.9500 .
C30 H30 0.9500 .
C31 C32 1.362(7) .
C31 H31 0.9500 .
C32 H32 0.9500 .
C33 H33A 0.9800 .
C33 H33B 0.9800 .
C33 H33C 0.9800 .
C34 H34A 0.9800 .
C34 H34B 0.9800 .
C34 H34C 0.9800 .
